data_8101271
loop_
_publ_author_name
'Spannenberg, Anke'
'Zippel, Thorsten'
'Rosenthal, Uwe'

_publ_section_title
;
Crystal structure of bis(cyclopentadienyl)titanium-N,N-bis(cyclohexyl)
diazabuta-1,3-diene, C~24~H~34~N~2~Ti
;
_journal_issue 3
_journal_name_full 'Zeitschrift f\"ur Kristallographie - New Crystal Structures'
_journal_page_first 365
_journal_page_last 366
_journal_volume 215
_journal_year 2000
_chemical_formula_sum 'C24 H34 N2 Ti'
_chemical_formula_weight 398.43
_space_group_IT_number 36
_symmetry_cell_setting orthorhombic
_symmetry_space_group_name_Hall 'C 2c -2'
_symmetry_space_group_name_H-M 'C m c 21'
_cell_angle_alpha 90.00
_cell_angle_beta 90.00
_cell_angle_gamma 90.00
_cell_formula_units_Z 4
_cell_length_a 19.000(4)
_cell_length_b 14.383(3)
_cell_length_c 7.907(2)
_cell_measurement_temperature 293(2)
_cell_volume 2160.8(8)
_diffrn_ambient_temperature 293(2)
_exptl_crystal_density_diffrn 1.225
_refine_ls_R_factor_obs 0.0294
_refine_ls_wR_factor_obs 0.0642
_cod_database_code 8101271

loop_
_symmetry_equiv_pos_as_xyz
'x, y, z'
'-x, -y, z+1/2'
'x, -y, z+1/2'
'-x, y, z'
'x+1/2, y+1/2, z'
'-x+1/2, -y+1/2, z+1/2'
'x+1/2, -y+1/2, z+1/2'
'-x+1/2, y+1/2, z'

loop_
_atom_site_aniso_label
_atom_site_aniso_U_11
_atom_site_aniso_U_22
_atom_site_aniso_U_33
_atom_site_aniso_U_23
_atom_site_aniso_U_13
_atom_site_aniso_U_12
C1 0.075(2) 0.102(3) 0.039(2) 0.008(2) 0.002(2) -0.022(2)
C2 0.055(2) 0.146(4) 0.036(2) 0.002(2) 0.0071(15) 0.039(2)
C3 0.229(8) 0.043(3) 0.024(3) -0.012(2) 0.000 0.000
C4 0.147(4) 0.025(2) 0.048(4) 0.004(2) 0.000 0.000
C5 0.070(2) 0.051(2) 0.080(3) -0.030(2) 0.016(2) -0.0236(15)
C6 0.084(2) 0.041(2) 0.046(3) -0.0210(15) -0.020(2) 0.0168(15)
C7 0.0404(12) 0.0309(13) 0.055(2) -0.0049(12) -0.0011(11) 0.0031(11)
C8 0.0388(14) 0.0323(13) 0.048(2) -0.0017(11) -0.0095(12) -0.0023(10)
C9 0.0384(13) 0.0516(13) 0.057(2) 0.0021(14) -0.0095(14) 0.0004(10)
C10 0.039(2) 0.067(2) 0.077(2) 0.002(2) -0.0116(15) -0.0055(12)
C11 0.047(2) 0.060(2) 0.090(3) 0.009(2) -0.028(2) -0.0036(15)
C12 0.078(2) 0.055(2) 0.058(2) 0.0045(15) -0.033(2) -0.0021(14)
C13 0.060(2) 0.052(2) 0.047(2) -0.0012(14) -0.0076(14) 0.0045(13)
N 0.0378(11) 0.0285(10) 0.0430(14) -0.0013(9) -0.0025(9) -0.0004(8)
Ti 0.0369(3) 0.0283(3) 0.0275(3) -0.0019(4) 0.000 0.000

loop_
_atom_site_label
_atom_site_type_symbol
_atom_site_fract_x
_atom_site_fract_y
_atom_site_fract_z
_atom_site_U_iso_or_equiv
_atom_site_thermal_displace_type
_atom_site_occupancy
_atom_site_calc_flag
_atom_site_refinement_flags
_atom_site_disorder_group
C1 C 1.0348(2) 0.3220(3) -0.2343(5) 0.0721(11) Uani 1 d . .
H1 H 1.0628(2) 0.3748(3) -0.2409(5) 0.086 Uiso 1 calc R .
C2 C 1.0586(2) 0.2360(3) -0.2236(4) 0.0790(12) Uani 1 d . .
H2 H 1.1056(2) 0.2182(3) -0.2199(4) 0.095 Uiso 1 calc R .
C3 C 1.0000 0.1762(3) -0.2189(7) 0.099(2) Uani 1 d S .
H3 H 1.0000 0.1116(3) -0.2137(7) 0.118 Uiso 1 calc SR .
C4 C 1.0000 0.4325(2) 0.0787(7) 0.073(2) Uani 1 d S .
H4 H 1.0000 0.4701(2) -0.0171(7) 0.088 Uiso 1 calc SR .
C5 C 1.0589(2) 0.3994(2) 0.1630(5) 0.0671(10) Uani 1 d . .
H5 H 1.1056(2) 0.4096(2) 0.1326(5) 0.080 Uiso 1 calc R .
C6 C 1.0358(2) 0.3490(2) 0.2991(5) 0.0568(10) Uani 1 d . .
H6 H 1.0644(2) 0.3196(2) 0.3783(5) 0.068 Uiso 1 calc R .
C7 C 1.03613(12) 0.0933(2) 0.1260(4) 0.0420(7) Uani 1 d . .
H7 H 1.0609(11) 0.0349(16) 0.1165(28) 0.038(6) Uiso 1 d . .
C8 C 1.14435(12) 0.1732(2) 0.1985(3) 0.0397(6) Uani 1 d . .
H8 H 1.16018(12) 0.2379(2) 0.2071(3) 0.048 Uiso 1 calc R .
C9 C 1.19275(11) 0.1250(2) 0.0732(5) 0.0491(8) Uani 1 d . .
H9A H 1.19101(11) 0.1577(2) -0.0341(5) 0.059 Uiso 1 calc R .
H9B H 1.17618(11) 0.0621(2) 0.0545(5) 0.059 Uiso 1 calc R .
C10 C 1.26892(14) 0.1219(2) 0.1357(5) 0.0610(8) Uani 1 d . .
H10A H 1.29733(14) 0.0869(2) 0.0562(5) 0.073 Uiso 1 calc R .
H10B H 1.28752(14) 0.1847(2) 0.1411(5) 0.073 Uiso 1 calc R .
C11 C 1.27384(15) 0.0774(2) 0.3088(5) 0.0654(9) Uani 1 d . .
H11A H 1.25925(15) 0.0129(2) 0.3016(5) 0.078 Uiso 1 calc R .
H11B H 1.32227(15) 0.0789(2) 0.3474(5) 0.078 Uiso 1 calc R .
C12 C 1.2280(2) 0.1277(2) 0.4329(5) 0.0636(9) Uani 1 d . .
H12A H 1.2452(2) 0.1907(2) 0.4469(5) 0.076 Uiso 1 calc R .
H12B H 1.2307(2) 0.0968(2) 0.5418(5) 0.076 Uiso 1 calc R .
C13 C 1.15189(15) 0.1302(2) 0.3742(4) 0.0534(7) Uani 1 d . .
H13A H 1.12427(15) 0.1660(2) 0.4543(4) 0.064 Uiso 1 calc R .
H13B H 1.13331(15) 0.0674(2) 0.3723(4) 0.064 Uiso 1 calc R .
N N 1.07017(9) 0.17549(12) 0.1444(3) 0.0364(5) Uani 1 d . .
Ti Ti 1.0000 0.26731(3) 0.04527(9) 0.0309(2) Uani 1 d S .

loop_
_geom_bond_atom_site_label_1
_geom_bond_atom_site_label_2
_geom_bond_distance
_geom_bond_site_symmetry_2
_geom_bond_publ_flag
C1 C2 1.319(5) . ?
C1 C1 1.322(7) 4_755 ?
C1 Ti 2.438(4) . ?
C2 C3 1.408(5) . ?
C2 Ti 2.442(3) . ?
C3 C2 1.408(5) 4_755 ?
C3 Ti 2.466(5) . ?
C4 C5 1.387(5) . ?
C4 C5 1.387(5) 4_755 ?
C4 Ti 2.391(4) . ?
C5 C6 1.370(5) . ?
C5 Ti 2.394(3) . ?
C6 C6 1.362(7) 4_755 ?
C6 Ti 2.423(3) . ?
C7 N 1.355(3) . ?
C7 C7 1.373(5) 4_755 ?
C7 Ti 2.672(3) . ?
C8 N 1.473(3) . ?
C8 C9 1.520(4) . ?
C8 C13 1.527(4) . ?
C9 C10 1.530(4) . ?
C10 C11 1.514(5) . ?
C11 C12 1.498(5) . ?
C12 C13 1.520(4) . ?
N Ti 2.034(2) . ?
Ti N 2.034(2) 4_755 ?
Ti C5 2.394(3) 4_755 ?
Ti C6 2.423(3) 4_755 ?
Ti C1 2.438(4) 4_755 ?
Ti C2 2.442(3) 4_755 ?
